data_4349777
loop_
_publ_author_name
'Ding, Zhong-Yu'
'Meng, Yin-Shan'
'Xiao, Yi'
'Zhang, Yi-Quan'
'Zhu, Yuan-Yuan'
'Gao, Song'

_publ_section_title
;
 Probing the influence of molecular symmetry on the magnetic anisotropy of
 octahedral cobalt(ii) complexes
;
_journal_issue 11
_journal_name_full 'Inorganic Chemistry Frontiers'
_journal_page_first 1909
_journal_paper_doi 10.1039/C7QI00547D
_journal_volume 4
_journal_year 2017
_chemical_compound_source no
_chemical_formula_moiety 'C30 H38 Co N6 O4, C2 H3 N, 2(Cl O4)'
_chemical_formula_sum 'C32 H41 Cl2 Co N7 O12'
_chemical_formula_weight 845.55
_chemical_name_common Co(L2)2(ClO4)2(MeCN)
_chemical_name_systematic 3
_space_group_crystal_system orthorhombic
_space_group_IT_number 61
_space_group_name_Hall '-P 2ac 2ab'
_space_group_name_H-M_alt 'P b c a'
_atom_sites_solution_hydrogens geom
_atom_sites_solution_primary direct
_audit_creation_date 2016-04-15
_audit_creation_method
;
Olex2 1.2
(compiled 2016.02.19 svn.r3266 for OlexSys, GUI svn.r5155)
;
_audit_update_record
;
2016-05-02 deposited with the CCDC.
2017-09-27 downloaded from the CCDC.
;
_cell_angle_alpha 90
_cell_angle_beta 90
_cell_angle_gamma 90
_cell_formula_units_Z 8
_cell_length_a 16.987(3)
_cell_length_b 19.242(4)
_cell_length_c 22.838(5)
_cell_measurement_reflns_used 23527
_cell_measurement_temperature 153.1500
_cell_measurement_theta_max 27.4855
_cell_measurement_theta_min 1.1987
_cell_volume 7465(3)
_computing_cell_refinement 'CrystalClear (Rigaku Inc., 2008)'
_computing_data_collection 'CrystalClear (Rigaku Inc., 2008)'
_computing_data_reduction 'CrystalClear (Rigaku Inc., 2008)'
_computing_molecular_graphics 'Olex2 (Dolomanov et al., 2009)'
_computing_publication_material 'Olex2 (Dolomanov et al., 2009)'
_computing_structure_refinement 'XL (Sheldrick, 2008)'
_computing_structure_solution
;
????
;
_diffrn_ambient_temperature 153.1500
_diffrn_detector_area_resol_mean 28.5714
_diffrn_measured_fraction_theta_full 0.992
_diffrn_measured_fraction_theta_max 0.993
_diffrn_measurement_details
;
scan:
	Number of images: 360
	           Slice: -110.0000 - 70.0000
	     Image width: 0.5000
	        Exp time: 2.0000
	   Rotation axis: Omega
	           Omega: 0.0000
	             Chi: 45.0000
	             Phi: 0.0000
	             XTD: 44.8326
	          2theta: -20.1828
scan:
	Number of images: 300
	           Slice: -110.0000 - 40.0000
	     Image width: 0.5000
	        Exp time: 2.0000
	   Rotation axis: Omega
	           Omega: 0.0000
	             Chi: 45.0000
	             Phi: 90.0000
	             XTD: 44.8326
	          2theta: -20.1828
;
_diffrn_measurement_device
;
Saturn724+ (2x2 bin mode)
;
_diffrn_measurement_device_details
;
AFC10: Fixed Chi 2 circle
;
_diffrn_measurement_device_type 'Bruker P4'
_diffrn_measurement_method dtprofit.ref
_diffrn_orient_matrix_type d*Trek
_diffrn_orient_matrix_UB_11 0.0498
_diffrn_orient_matrix_UB_12 0.0254
_diffrn_orient_matrix_UB_13 0.0186
_diffrn_orient_matrix_UB_21 -0.0032
_diffrn_orient_matrix_UB_22 -0.0264
_diffrn_orient_matrix_UB_23 0.0446
_diffrn_orient_matrix_UB_31 0.0232
_diffrn_orient_matrix_UB_32 -0.0326
_diffrn_orient_matrix_UB_33 -0.0177
_diffrn_radiation_detector CCD
_diffrn_radiation_monochromator 'Graphite Monochromator'
_diffrn_radiation_type MoK\a
_diffrn_radiation_wavelength 0.71073
_diffrn_reflns_av_R_equivalents 0.0616
_diffrn_reflns_av_unetI/netI 0.0396
_diffrn_reflns_Laue_measured_fraction_full 0.992
_diffrn_reflns_Laue_measured_fraction_max 0.993
_diffrn_reflns_limit_h_max 21
_diffrn_reflns_limit_h_min -21
_diffrn_reflns_limit_k_max 24
_diffrn_reflns_limit_k_min -17
_diffrn_reflns_limit_l_max 28
_diffrn_reflns_limit_l_min -26
_diffrn_reflns_number 49367
_diffrn_reflns_point_group_measured_fraction_full 0.992
_diffrn_reflns_point_group_measured_fraction_max 0.993
_diffrn_reflns_theta_full 25.242
_diffrn_reflns_theta_max 26.371
_diffrn_reflns_theta_min 2.398
_diffrn_source 'Rotating Anode'
_diffrn_source_current 90.0000
_diffrn_source_power 4.5000
_diffrn_source_voltage 50.0000
_exptl_absorpt_coefficient_mu 0.674
_exptl_absorpt_correction_T_max 1.0000
_exptl_absorpt_correction_T_min 0.6447
_exptl_absorpt_correction_type multi-scan
_exptl_crystal_colour red
_exptl_crystal_colour_primary red
_exptl_crystal_density_diffrn 1.505
_exptl_crystal_description block
_exptl_crystal_F_000 3512
_exptl_crystal_preparation 'Magnetic properties'
_exptl_crystal_recrystallization_method 'Re-crystallisation from solvent'
_exptl_crystal_size_max 0.25
_exptl_crystal_size_mid 0.24
_exptl_crystal_size_min 0.18
_refine_diff_density_max 0.730
_refine_diff_density_min -0.736
_refine_diff_density_rms 0.075
_refine_ls_extinction_method none
_refine_ls_goodness_of_fit_ref 1.320
_refine_ls_hydrogen_treatment constr
_refine_ls_matrix_type full
_refine_ls_number_parameters 496
_refine_ls_number_reflns 7575
_refine_ls_number_restraints 0
_refine_ls_restrained_S_all 1.320
_refine_ls_R_factor_all 0.0861
_refine_ls_R_factor_gt 0.0809
_refine_ls_shift/su_max 0.001
_refine_ls_shift/su_mean 0.000
_refine_ls_structure_factor_coef Fsqd
_refine_ls_weighting_details 'w=1/[\s^2^(Fo^2^)+(0.0170P)^2^+20.1920P] where P=(Fo^2^+2Fc^2^)/3'
_refine_ls_weighting_scheme calc
_refine_ls_wR_factor_gt 0.1405
_refine_ls_wR_factor_ref 0.1423
_reflns_Friedel_coverage 0.000
_reflns_number_gt 7306
_reflns_number_total 7575
_reflns_threshold_expression 'I > 2\s(I)'
_cod_data_source_file c7qi00547d2.cif
_cod_data_source_block 3
_cod_depositor_comments
;
The following automatic conversions were performed:

data item '_exptl_absorpt_correction_type' value 'Multi-scan' was
changed to 'multi-scan' in accordance with the
/home/saulius/struct/COD-crude-data/automatic-downloads/DataCite-retrospective/RSC/depositions/lib/dictionaries/cif_core.dic
dictionary named 'cif_core.dic' version 2.4.2 last updated on
2011-04-26.

Automatic conversion script
Id: cif_fix_values 6909 2019-04-08 15:41:33Z antanas 
;
_cod_database_code 4349777
_shelx_space_group_comment
;
The symmetry employed for this shelxl refinement is uniquely defined
by the following loop, which should always be used as a source of
symmetry information in preference to the above space-group names.
They are only intended as comments.
;
_diffrn_number_total 9305
_olex2_refinement_description
;
1. Fixed Uiso
 At 1.2 times of:
  All C(H) groups, All C(H,H) groups
 At 1.5 times of:
  All C(H,H,H) groups
2.a Secondary CH2 refined with riding coordinates:
 C4(H4A,H4B), C12(H12A,H12B), C19(H19A,H19B), C27(H27A,H27B)
2.b Aromatic/amide H refined with riding coordinates:
 C7(H7), C8(H8), C9(H9), C22(H22), C23(H23), C24(H24)
2.c Idealised Me refined as rotating group:
 C1(H1A,H1B,H1C), C2(H2A,H2B,H2C), C14(H14A,H14B,H14C), C15(H15A,H15B,H15C),
 C16(H16A,H16B,H16C), C17(H17A,H17B,H17C), C29(H29A,H29B,H29C), C30(H30A,H30B,
 H30C), C32(H32A,H32B,H32C)
;
_shelx_shelxl_version_number 2014/7
_olex2_submission_special_instructions 'No special instructions were received'
_solvent_exptl_crystal_recrystallization_method acetonitrile/ether

loop_
_space_group_symop_operation_xyz
'x, y, z'
'-x+1/2, -y, z+1/2'
'x+1/2, -y+1/2, -z'
'-x, y+1/2, -z+1/2'
'-x, -y, -z'
'x-1/2, y, -z-1/2'
'-x-1/2, y-1/2, z'
'x, -y-1/2, z-1/2'

loop_
_atom_site_label
_atom_site_type_symbol
_atom_site_fract_x
_atom_site_fract_y
_atom_site_fract_z
_atom_site_U_iso_or_equiv
_atom_site_adp_type
_atom_site_occupancy
_atom_site_site_symmetry_order
_atom_site_calc_flag
_atom_site_refinement_flags_posn
Co1 Co 0.22864(3) 0.21695(3) 0.61427(2) 0.02161(13) Uani 1 1 d .
O1 O 0.29212(17) 0.21912(14) 0.79263(12) 0.0302(6) Uani 1 1 d .
O2 O 0.33453(17) 0.37968(14) 0.51604(12) 0.0296(6) Uani 1 1 d .
O3 O -0.01282(19) 0.2445(2) 0.57887(15) 0.0534(10) Uani 1 1 d .
O4 O 0.32434(18) 0.03392(15) 0.54366(15) 0.0393(8) Uani 1 1 d .
N1 N 0.23689(19) 0.18809(17) 0.70672(14) 0.0242(7) Uani 1 1 d .
N2 N 0.29741(19) 0.29431(16) 0.65121(14) 0.0244(7) Uani 1 1 d .
N3 N 0.25921(19) 0.28702(16) 0.53967(14) 0.0231(7) Uani 1 1 d .
N4 N 0.1081(2) 0.25701(18) 0.61939(15) 0.0286(8) Uani 1 1 d .
N5 N 0.16271(18) 0.14609(16) 0.56772(14) 0.0221(7) Uani 1 1 d .
N6 N 0.31415(18) 0.13875(17) 0.58769(14) 0.0242(7) Uani 1 1 d .
C1 C 0.2238(3) 0.0607(2) 0.7231(2) 0.0410(11) Uani 1 1 d .
H1A H 0.1924 0.0552 0.6885 0.061 Uiso 1 1 calc GR
H1B H 0.2091 0.0261 0.7514 0.061 Uiso 1 1 calc GR
H1C H 0.2784 0.0553 0.7133 0.061 Uiso 1 1 calc GR
C2 C 0.1244(3) 0.1445(2) 0.7634(2) 0.0398(11) Uani 1 1 d .
H2A H 0.1188 0.1882 0.7832 0.060 Uiso 1 1 calc GR
H2B H 0.1060 0.1078 0.7883 0.060 Uiso 1 1 calc GR
H2C H 0.0940 0.1451 0.7279 0.060 Uiso 1 1 calc GR
C3 C 0.2104(2) 0.1325(2) 0.74866(18) 0.0269(9) Uani 1 1 d .
C4 C 0.2637(3) 0.1474(2) 0.8016(2) 0.0359(10) Uani 1 1 d .
H4A H 0.2343 0.1437 0.8379 0.043 Uiso 1 1 calc R
H4B H 0.3074 0.1150 0.8029 0.043 Uiso 1 1 calc R
C5 C 0.2777(2) 0.23151(19) 0.73584(16) 0.0224(8) Uani 1 1 d .
C6 C 0.3119(2) 0.2938(2) 0.70863(17) 0.0236(8) Uani 1 1 d .
C7 C 0.3545(2) 0.3466(2) 0.73584(18) 0.0279(9) Uani 1 1 d .
H7 H 0.3627 0.3462 0.7761 0.034 Uiso 1 1 calc R
C8 C 0.3846(2) 0.3998(2) 0.70120(19) 0.0298(9) Uani 1 1 d .
H8 H 0.4134 0.4356 0.7182 0.036 Uiso 1 1 calc R
C9 C 0.3717(2) 0.3994(2) 0.64114(18) 0.0275(9) Uani 1 1 d .
H9 H 0.3923 0.4341 0.6173 0.033 Uiso 1 1 calc R
C10 C 0.3270(2) 0.34566(19) 0.61782(18) 0.0249(8) Uani 1 1 d .
C11 C 0.3048(2) 0.33582(19) 0.55601(17) 0.0245(8) Uani 1 1 d .
C12 C 0.3058(3) 0.3538(2) 0.45911(18) 0.0316(9) Uani 1 1 d .
H12A H 0.3489 0.3359 0.4357 0.038 Uiso 1 1 calc R
H12B H 0.2797 0.3905 0.4374 0.038 Uiso 1 1 calc R
C13 C 0.2471(2) 0.29520(19) 0.47510(17) 0.0239(8) Uani 1 1 d .
C14 C 0.2669(3) 0.2279(2) 0.44410(19) 0.0412(11) Uani 1 1 d .
H14A H 0.3188 0.2132 0.4552 0.062 Uiso 1 1 calc GR
H14B H 0.2650 0.2351 0.4025 0.062 Uiso 1 1 calc GR
H14C H 0.2294 0.1929 0.4549 0.062 Uiso 1 1 calc GR
C15 C 0.1629(3) 0.3172(3) 0.4637(2) 0.0480(13) Uani 1 1 d .
H15A H 0.1277 0.2816 0.4772 0.072 Uiso 1 1 calc GR
H15B H 0.1554 0.3241 0.4224 0.072 Uiso 1 1 calc GR
H15C H 0.1521 0.3597 0.4841 0.072 Uiso 1 1 calc GR
C16 C 0.0934(6) 0.3822(3) 0.6196(5) 0.170(6) Uani 1 1 d .
H16A H 0.1467 0.3878 0.6327 0.255 Uiso 1 1 calc GR
H16B H 0.0621 0.4204 0.6334 0.255 Uiso 1 1 calc GR
H16C H 0.0923 0.3811 0.5776 0.255 Uiso 1 1 calc GR
C17 C 0.0606(4) 0.3151(3) 0.7080(2) 0.0627(17) Uani 1 1 d .
H17A H 0.0344 0.2737 0.7212 0.094 Uiso 1 1 calc GR
H17B H 0.0332 0.3552 0.7226 0.094 Uiso 1 1 calc GR
H17C H 0.1138 0.3153 0.7224 0.094 Uiso 1 1 calc GR
C18 C 0.0614(3) 0.3167(3) 0.6428(2) 0.0409(11) Uani 1 1 d .
C19 C -0.0218(4) 0.2998(5) 0.6204(4) 0.122(4) Uani 1 1 d .
H19A H -0.0554 0.2853 0.6526 0.146 Uiso 1 1 calc R
H19B H -0.0452 0.3402 0.6019 0.146 Uiso 1 1 calc R
C20 C 0.0613(2) 0.2226(2) 0.58622(19) 0.0322(10) Uani 1 1 d .
C21 C 0.0876(2) 0.1602(2) 0.55484(18) 0.0266(9) Uani 1 1 d .
C22 C 0.0443(2) 0.1201(2) 0.51600(19) 0.0355(10) Uani 1 1 d .
H22 H -0.0080 0.1306 0.5077 0.043 Uiso 1 1 calc R
C23 C 0.0815(3) 0.0637(2) 0.4899(2) 0.0373(11) Uani 1 1 d .
H23 H 0.0542 0.0360 0.4635 0.045 Uiso 1 1 calc R
C24 C 0.1591(3) 0.0487(2) 0.50334(19) 0.0327(10) Uani 1 1 d .
H24 H 0.1845 0.0109 0.4863 0.039 Uiso 1 1 calc R
C25 C 0.1981(2) 0.09104(19) 0.54269(17) 0.0243(8) Uani 1 1 d .
C26 C 0.2816(2) 0.08841(19) 0.55946(17) 0.0238(8) Uani 1 1 d .
C27 C 0.4051(3) 0.0525(3) 0.5587(3) 0.0657(18) Uani 1 1 d .
H27A H 0.4367 0.0579 0.5237 0.079 Uiso 1 1 calc R
H27B H 0.4287 0.0168 0.5831 0.079 Uiso 1 1 calc R
C28 C 0.3997(2) 0.1217(2) 0.5923(2) 0.0315(9) Uani 1 1 d .
C29 C 0.4248(4) 0.1156(5) 0.6546(3) 0.102(3) Uani 1 1 d .
H29A H 0.4163 0.1592 0.6741 0.154 Uiso 1 1 calc GR
H29B H 0.4796 0.1039 0.6562 0.154 Uiso 1 1 calc GR
H29C H 0.3946 0.0800 0.6735 0.154 Uiso 1 1 calc GR
C30 C 0.4465(3) 0.1771(3) 0.5612(4) 0.086(3) Uani 1 1 d .
H30A H 0.4300 0.1798 0.5211 0.129 Uiso 1 1 calc GR
H30B H 0.5015 0.1657 0.5629 0.129 Uiso 1 1 calc GR
H30C H 0.4378 0.2211 0.5799 0.129 Uiso 1 1 calc GR
N7 N 0.0532(4) 0.3210(3) 0.8688(3) 0.0789(17) Uani 1 1 d .
C31 C 0.1047(4) 0.3534(3) 0.8535(2) 0.0503(13) Uani 1 1 d .
C32 C 0.1709(3) 0.3948(3) 0.8344(3) 0.0542(14) Uani 1 1 d .
H32A H 0.1545 0.4253 0.8034 0.081 Uiso 1 1 calc GR
H32B H 0.2120 0.3649 0.8204 0.081 Uiso 1 1 calc GR
H32C H 0.1902 0.4219 0.8667 0.081 Uiso 1 1 calc GR
Cl1 Cl 0.36590(6) 0.01966(5) 0.38774(5) 0.0308(2) Uani 1 1 d .
O5 O 0.4204(2) -0.0162(2) 0.42389(17) 0.0581(10) Uani 1 1 d .
O6 O 0.3413(2) 0.08266(17) 0.41575(18) 0.0531(10) Uani 1 1 d .
O7 O 0.2987(2) -0.02356(18) 0.37817(19) 0.0584(11) Uani 1 1 d .
O8 O 0.4022(3) 0.0361(2) 0.33277(16) 0.0663(12) Uani 1 1 d .
Cl2 Cl 0.96570(6) 0.05932(5) 0.66108(5) 0.0341(2) Uani 1 1 d .
O9 O 0.9494(2) 0.0211(2) 0.71328(15) 0.0568(10) Uani 1 1 d .
O10 O 0.9617(2) 0.13241(18) 0.6720(2) 0.0691(13) Uani 1 1 d .
O11 O 1.0437(2) 0.04243(18) 0.64134(18) 0.0542(10) Uani 1 1 d .
O12 O 0.9090(2) 0.04166(19) 0.61709(16) 0.0528(10) Uani 1 1 d .

loop_
_atom_site_aniso_label
_atom_site_aniso_U_11
_atom_site_aniso_U_22
_atom_site_aniso_U_33
_atom_site_aniso_U_23
_atom_site_aniso_U_13
_atom_site_aniso_U_12
Co1 0.0207(3) 0.0206(2) 0.0235(3) 0.0000(2) -0.0005(2) -0.0018(2)
O1 0.0389(17) 0.0289(15) 0.0228(14) 0.0057(12) -0.0053(12) -0.0057(13)
O2 0.0348(16) 0.0259(14) 0.0280(15) 0.0050(12) -0.0031(12) -0.0100(12)
O3 0.0311(18) 0.085(3) 0.044(2) -0.0163(19) -0.0105(15) 0.0282(18)
O4 0.0331(17) 0.0256(15) 0.059(2) -0.0053(15) 0.0002(15) 0.0115(13)
N1 0.0230(17) 0.0264(16) 0.0232(17) 0.0038(14) 0.0014(13) -0.0004(13)
N2 0.0277(18) 0.0220(16) 0.0235(17) -0.0002(13) -0.0013(14) -0.0010(13)
N3 0.0244(17) 0.0229(16) 0.0222(16) 0.0029(13) -0.0001(13) -0.0013(13)
N4 0.0275(18) 0.0305(18) 0.0278(18) -0.0010(15) 0.0027(15) 0.0100(14)
N5 0.0186(16) 0.0226(16) 0.0250(17) 0.0032(13) 0.0013(13) -0.0011(12)
N6 0.0163(16) 0.0292(17) 0.0272(18) 0.0065(14) -0.0001(13) 0.0016(13)
C1 0.055(3) 0.029(2) 0.039(3) 0.003(2) 0.005(2) -0.005(2)
C2 0.031(2) 0.042(3) 0.047(3) 0.011(2) 0.008(2) -0.0073(19)
C3 0.027(2) 0.027(2) 0.027(2) 0.0061(17) -0.0017(17) -0.0040(16)
C4 0.039(3) 0.035(2) 0.033(2) 0.0084(19) -0.009(2) -0.010(2)
C5 0.0219(19) 0.0238(19) 0.0215(19) 0.0016(15) 0.0002(15) 0.0000(15)
C6 0.0222(19) 0.0258(19) 0.0229(19) -0.0016(16) -0.0005(15) -0.0016(15)
C7 0.028(2) 0.028(2) 0.028(2) -0.0043(17) -0.0033(17) 0.0011(17)
C8 0.029(2) 0.024(2) 0.037(2) -0.0043(18) -0.0050(18) -0.0041(16)
C9 0.031(2) 0.0219(19) 0.030(2) 0.0018(17) -0.0014(17) -0.0056(16)
C10 0.027(2) 0.0207(18) 0.027(2) 0.0028(16) -0.0005(17) -0.0017(15)
C11 0.025(2) 0.0219(18) 0.026(2) 0.0042(16) 0.0031(16) 0.0000(15)
C12 0.038(2) 0.033(2) 0.024(2) 0.0018(18) -0.0001(18) -0.0076(19)
C13 0.024(2) 0.0237(19) 0.024(2) 0.0039(16) -0.0001(16) -0.0029(15)
C14 0.066(3) 0.031(2) 0.026(2) -0.0006(19) 0.003(2) -0.005(2)
C15 0.029(3) 0.070(4) 0.045(3) 0.022(3) -0.003(2) 0.003(2)
C16 0.222(11) 0.038(4) 0.250(13) 0.045(6) 0.186(10) 0.059(5)
C17 0.061(4) 0.080(4) 0.047(3) -0.022(3) -0.005(3) 0.037(3)
C18 0.043(3) 0.042(3) 0.038(3) -0.007(2) 0.005(2) 0.021(2)
C19 0.080(5) 0.176(9) 0.110(6) -0.106(6) -0.055(5) 0.086(6)
C20 0.020(2) 0.045(3) 0.031(2) 0.003(2) 0.0020(17) 0.0095(18)
C21 0.021(2) 0.031(2) 0.027(2) 0.0060(17) -0.0002(16) -0.0017(16)
C22 0.020(2) 0.054(3) 0.033(2) -0.001(2) -0.0005(18) -0.0092(19)
C23 0.039(3) 0.042(3) 0.031(2) -0.006(2) -0.005(2) -0.019(2)
C24 0.041(3) 0.0209(19) 0.036(2) -0.0016(18) 0.003(2) -0.0062(17)
C25 0.026(2) 0.0191(18) 0.028(2) 0.0057(16) 0.0045(16) -0.0012(15)
C26 0.025(2) 0.0219(18) 0.025(2) 0.0034(16) 0.0027(16) 0.0027(15)
C27 0.031(3) 0.056(3) 0.110(5) -0.023(4) -0.012(3) 0.014(2)
C28 0.019(2) 0.037(2) 0.038(2) 0.005(2) 0.0019(17) 0.0069(17)
C29 0.039(3) 0.223(10) 0.045(4) -0.003(5) -0.010(3) 0.055(5)
C30 0.027(3) 0.075(4) 0.156(7) 0.040(5) 0.030(4) 0.003(3)
N7 0.077(4) 0.085(4) 0.075(4) 0.012(3) -0.018(3) -0.017(3)
C31 0.054(3) 0.050(3) 0.046(3) -0.008(3) -0.016(3) 0.007(3)
C32 0.043(3) 0.057(3) 0.063(4) -0.006(3) -0.006(3) 0.006(3)
Cl1 0.0279(5) 0.0255(5) 0.0390(6) 0.0011(4) -0.0026(4) -0.0021(4)
O5 0.045(2) 0.070(3) 0.059(2) 0.007(2) -0.0101(18) 0.0261(19)
O6 0.055(2) 0.0294(17) 0.074(3) -0.0104(17) -0.001(2) 0.0046(16)
O7 0.045(2) 0.041(2) 0.089(3) -0.003(2) -0.013(2) -0.0201(16)
O8 0.090(3) 0.067(3) 0.041(2) 0.006(2) 0.014(2) -0.021(2)
Cl2 0.0291(5) 0.0289(5) 0.0443(6) -0.0047(5) -0.0043(5) 0.0060(4)
O9 0.057(2) 0.075(3) 0.038(2) 0.0021(19) 0.0036(17) -0.005(2)
O10 0.052(2) 0.0297(18) 0.126(4) -0.024(2) -0.022(2) 0.0099(16)
O11 0.0353(19) 0.050(2) 0.077(3) 0.0141(19) 0.0136(18) 0.0183(16)
O12 0.054(2) 0.051(2) 0.054(2) -0.0043(18) -0.0252(18) 0.0023(17)

loop_
_atom_type_symbol
_atom_type_description
_atom_type_scat_dispersion_real
_atom_type_scat_dispersion_imag
_atom_type_scat_source
C C 0.0033 0.0016 'International Tables Vol C Tables 4.2.6.8 and 6.1.1.4'
H H 0.0000 0.0000 'International Tables Vol C Tables 4.2.6.8 and 6.1.1.4'
N N 0.0061 0.0033 'International Tables Vol C Tables 4.2.6.8 and 6.1.1.4'
O O 0.0106 0.0060 'International Tables Vol C Tables 4.2.6.8 and 6.1.1.4'
Cl Cl 0.1484 0.1585 'International Tables Vol C Tables 4.2.6.8 and 6.1.1.4'
Co Co 0.3494 0.9721 'International Tables Vol C Tables 4.2.6.8 and 6.1.1.4'

loop_
_geom_angle_atom_site_label_1
_geom_angle_atom_site_label_2
_geom_angle_atom_site_label_3
_geom_angle
N1 Co1 N3 150.98(12)
N1 Co1 N4 95.60(12)
N2 Co1 N1 75.72(12)
N2 Co1 N3 75.28(12)
N2 Co1 N4 104.63(13)
N2 Co1 N6 103.53(13)
N4 Co1 N3 92.62(12)
N5 Co1 N1 111.40(12)
N5 Co1 N2 172.87(13)
N5 Co1 N3 97.60(12)
N5 Co1 N4 75.65(13)
N5 Co1 N6 76.20(12)
N6 Co1 N1 92.92(12)
N6 Co1 N3 92.83(12)
N6 Co1 N4 151.79(13)
C5 O1 C4 103.9(3)
C11 O2 C12 105.3(3)
C20 O3 C19 104.5(4)
C26 O4 C27 104.9(3)
C3 N1 Co1 140.9(3)
C5 N1 Co1 111.9(3)
C5 N1 C3 107.3(3)
C6 N2 Co1 120.0(3)
C6 N2 C10 119.5(3)
C10 N2 Co1 120.5(3)
C11 N3 Co1 111.3(3)
C11 N3 C13 107.1(3)
C13 N3 Co1 141.5(2)
C18 N4 Co1 141.7(3)
C20 N4 Co1 111.4(3)
C20 N4 C18 106.2(4)
C21 N5 Co1 119.9(3)
C21 N5 C25 119.5(3)
C25 N5 Co1 119.9(3)
C26 N6 Co1 111.9(3)
C26 N6 C28 106.7(3)
C28 N6 Co1 141.4(3)
N1 C3 C1 110.9(3)
N1 C3 C2 108.8(3)
N1 C3 C4 101.1(3)
C1 C3 C4 112.5(4)
C2 C3 C1 111.6(4)
C2 C3 C4 111.4(4)
O1 C4 C3 104.9(3)
O1 C5 C6 118.8(3)
N1 C5 O1 119.2(3)
N1 C5 C6 122.0(3)
N2 C6 C5 110.4(3)
N2 C6 C7 122.0(4)
C7 C6 C5 127.7(4)
C8 C7 C6 118.3(4)
C9 C8 C7 119.9(4)
C10 C9 C8 118.0(4)
N2 C10 C9 122.3(4)
N2 C10 C11 110.6(3)
C9 C10 C11 127.1(4)
O2 C11 C10 118.3(3)
N3 C11 O2 119.6(4)
N3 C11 C10 122.1(3)
O2 C12 C13 104.5(3)
N3 C13 C12 102.7(3)
N3 C13 C14 109.9(3)
N3 C13 C15 109.2(3)
C14 C13 C12 111.7(3)
C14 C13 C15 111.6(4)
C15 C13 C12 111.4(4)
N4 C18 C19 101.9(4)
C16 C18 N4 109.5(4)
C16 C18 C17 112.4(7)
C16 C18 C19 113.7(7)
C17 C18 N4 110.2(4)
C17 C18 C19 108.6(5)
O3 C19 C18 106.2(4)
O3 C20 C21 118.8(4)
N4 C20 O3 119.6(4)
N4 C20 C21 121.6(4)
N5 C21 C20 110.4(4)
N5 C21 C22 122.2(4)
C22 C21 C20 127.4(4)
C21 C22 C23 117.9(4)
C24 C23 C22 120.1(4)
C25 C24 C23 118.4(4)
N5 C25 C24 121.8(4)
N5 C25 C26 110.3(3)
C24 C25 C26 127.6(4)
O4 C26 C25 119.0(4)
N6 C26 O4 119.7(4)
N6 C26 C25 121.2(3)
O4 C27 C28 105.8(4)
N6 C28 C27 102.4(4)
N6 C28 C30 109.0(4)
C29 C28 N6 111.3(4)
C29 C28 C27 113.0(5)
C29 C28 C30 110.7(6)
C30 C28 C27 110.3(5)
N7 C31 C32 179.4(7)
O5 Cl1 O6 110.0(2)
O5 Cl1 O7 109.1(2)
O5 Cl1 O8 109.6(3)
O6 Cl1 O8 109.2(2)
O7 Cl1 O6 109.1(2)
O7 Cl1 O8 109.8(3)
O9 Cl2 O10 110.6(3)
O9 Cl2 O11 109.0(2)
O9 Cl2 O12 109.4(2)
O10 Cl2 O11 108.7(2)
O10 Cl2 O12 108.9(2)
O12 Cl2 O11 110.3(2)

loop_
_geom_bond_atom_site_label_1
_geom_bond_atom_site_label_2
_geom_bond_distance
Co1 N1 2.188(3)
Co1 N2 2.072(3)
Co1 N3 2.234(3)
Co1 N4 2.192(3)
Co1 N5 2.060(3)
Co1 N6 2.178(3)
O1 C4 1.477(5)
O1 C5 1.341(5)
O2 C11 1.342(5)
O2 C12 1.475(5)
O3 C19 1.434(7)
O3 C20 1.339(5)
O4 C26 1.325(5)
O4 C27 1.459(6)
N1 C3 1.504(5)
N1 C5 1.273(5)
N2 C6 1.334(5)
N2 C10 1.346(5)
N3 C11 1.273(5)
N3 C13 1.497(5)
N4 C18 1.495(5)
N4 C20 1.281(6)
N5 C21 1.338(5)
N5 C25 1.345(5)
N6 C26 1.289(5)
N6 C28 1.493(5)
C1 C3 1.518(6)
C2 C3 1.516(6)
C3 C4 1.537(6)
C5 C6 1.470(5)
C6 C7 1.393(5)
C7 C8 1.392(6)
C8 C9 1.389(6)
C9 C10 1.389(5)
C10 C11 1.473(6)
C12 C13 1.550(5)
C13 C14 1.513(6)
C13 C15 1.515(6)
C16 C18 1.471(8)
C17 C18 1.491(7)
C18 C19 1.538(8)
C20 C21 1.468(6)
C21 C22 1.387(6)
C22 C23 1.390(7)
C23 C24 1.384(6)
C24 C25 1.382(6)
C25 C26 1.471(5)
C27 C28 1.539(7)
C28 C29 1.490(7)
C28 C30 1.508(7)
N7 C31 1.129(8)
C31 C32 1.446(8)
Cl1 O5 1.420(3)
Cl1 O6 1.433(3)
Cl1 O7 1.430(3)
Cl1 O8 1.434(4)
Cl2 O9 1.428(4)
Cl2 O10 1.430(3)
Cl2 O11 1.436(3)
Cl2 O12 1.433(3)
